data_7151323
loop_
_publ_author_name
'Tu, Shu-Jiang'
'Jiang, Bo'
'Zhang, Jun-Yong'
'Jia, Run-Hong'
'Zhang, Yan'
'Yao, Chang-Sheng'

_publ_section_title
;
 Efficient and direct synthesis of poly-substituted
 indeno[1,2-b]quinolines assisted by p-toluene sulfonic acid using
 high-temperature water and microwave heating via one-pot,
 three-component reaction.
;
_journal_issue 21
_journal_name_full 'Organic &amp; biomolecular chemistry'
_journal_page_first 3980
_journal_page_last 3985
_journal_paper_doi 10.1039/b611462h
_journal_volume 4
_journal_year 2006
_chemical_formula_moiety 'C27 H24 N2 O4'
_chemical_formula_sum 'C27 H24 N2 O4'
_chemical_formula_weight 440.48
_chemical_melting_point 542.0(10)
_chemical_name_systematic
;
?
;
_space_group_IT_number 15
_symmetry_cell_setting monoclinic
_symmetry_Int_Tables_number 15
_symmetry_space_group_name_Hall '-C 2yc'
_symmetry_space_group_name_H-M 'C 1 2/c 1'
_atom_sites_solution_hydrogens geom
_atom_sites_solution_primary direct
_atom_sites_solution_secondary difmap
_audit_creation_method SHELXL-97
_cell_angle_alpha 90.00
_cell_angle_beta 108.727(4)
_cell_angle_gamma 90.00
_cell_formula_units_Z 8
_cell_length_a 28.768(5)
_cell_length_b 8.9966(12)
_cell_length_c 17.703(3)
_cell_measurement_reflns_used 7420
_cell_measurement_temperature 153(2)
_cell_measurement_theta_max 25.3
_cell_measurement_theta_min 3.1
_cell_volume 4339.2(12)
_computing_cell_refinement CrystalClear
_computing_data_collection CrystalClear
_computing_data_reduction CrystalStructure
_computing_structure_refinement 'SHELXL-97 (Sheldrick, 1997)'
_computing_structure_solution 'SHELXS-97 (Sheldrick, 1990)'
_diffrn_ambient_temperature 153(2)
_diffrn_detector_area_resol_mean 7.31
_diffrn_measured_fraction_theta_full 0.997
_diffrn_measured_fraction_theta_max 0.997
_diffrn_measurement_device_type 'Rigaku Mercury'
_diffrn_measurement_method \w
_diffrn_radiation_monochromator graphite
_diffrn_radiation_source 'fine-focus sealed tube'
_diffrn_radiation_type MoK\a
_diffrn_radiation_wavelength 0.71070
_diffrn_reflns_av_R_equivalents 0.0432
_diffrn_reflns_av_sigmaI/netI 0.0327
_diffrn_reflns_limit_h_max 34
_diffrn_reflns_limit_h_min -34
_diffrn_reflns_limit_k_max 10
_diffrn_reflns_limit_k_min -10
_diffrn_reflns_limit_l_max 21
_diffrn_reflns_limit_l_min -21
_diffrn_reflns_number 20588
_diffrn_reflns_theta_full 25.35
_diffrn_reflns_theta_max 25.35
_diffrn_reflns_theta_min 3.14
_exptl_absorpt_coefficient_mu 0.091
_exptl_absorpt_correction_T_max 0.986
_exptl_absorpt_correction_T_min 0.743
_exptl_absorpt_correction_type multi-scan
_exptl_absorpt_process_details 'Jacobson, R. (1998) Private communication'
_exptl_crystal_colour red
_exptl_crystal_density_diffrn 1.349
_exptl_crystal_density_method 'not measured'
_exptl_crystal_description block
_exptl_crystal_F_000 1856
_exptl_crystal_size_max 0.64
_exptl_crystal_size_mid 0.26
_exptl_crystal_size_min 0.15
_refine_diff_density_max 0.158
_refine_diff_density_min -0.173
_refine_diff_density_rms 0.038
_refine_ls_extinction_method none
_refine_ls_goodness_of_fit_ref 1.195
_refine_ls_hydrogen_treatment constr
_refine_ls_matrix_type full
_refine_ls_number_parameters 301
_refine_ls_number_reflns 3964
_refine_ls_number_restraints 0
_refine_ls_restrained_S_all 1.195
_refine_ls_R_factor_all 0.0758
_refine_ls_R_factor_gt 0.0617
_refine_ls_shift/su_max 0.000
_refine_ls_shift/su_mean 0.000
_refine_ls_structure_factor_coef Fsqd
_refine_ls_weighting_details 'calc w=1/[\s^2^(Fo^2^)+(0.0380P)^2^+3.8380P] where P=(Fo^2^+2Fc^2^)/3'
_refine_ls_weighting_scheme calc
_refine_ls_wR_factor_gt 0.1182
_refine_ls_wR_factor_ref 0.1240
_reflns_number_gt 3408
_reflns_number_total 3964
_reflns_threshold_expression >2sigma(I)
_cod_data_source_file b611462h.txt
_cod_data_source_block shelxl
_cod_depositor_comments
;
The following automatic conversions were performed:

'_chemical_melting_point' value '541-543' was changed to '542.0(10)'
- the average value was taken and precision was estimated.

Automatic conversion script
Id: cif_fix_values 1569 2011-02-09 13:29:24Z adriana 
;
_cod_original_sg_symbol_H-M 'C 2/c'
_cod_database_code 7151323

loop_
_symmetry_equiv_pos_as_xyz
'x, y, z'
'-x, y, -z+1/2'
'x+1/2, y+1/2, z'
'-x+1/2, y+1/2, -z+1/2'
'-x, -y, -z'
'x, -y, z-1/2'
'-x+1/2, -y+1/2, -z'
'x+1/2, -y+1/2, z-1/2'

loop_
_atom_site_label
_atom_site_type_symbol
_atom_site_fract_x
_atom_site_fract_y
_atom_site_fract_z
_atom_site_U_iso_or_equiv
_atom_site_adp_type
_atom_site_occupancy
_atom_site_symmetry_multiplicity
_atom_site_calc_flag
_atom_site_refinement_flags
_atom_site_disorder_assembly
_atom_site_disorder_group
O1 O 0.59592(6) 0.89038(17) 0.38693(10) 0.0477(4) Uani 1 1 d . . .
O2 O 0.50781(6) 0.60749(19) 0.10337(10) 0.0494(4) Uani 1 1 d . . .
O3 O 0.77112(7) 0.9309(2) 0.19556(11) 0.0615(5) Uani 1 1 d . . .
O4 O 0.71474(7) 0.9855(2) 0.08579(11) 0.0634(5) Uani 1 1 d . . .
N1 N 0.60501(6) 0.37340(18) 0.34188(10) 0.0314(4) Uani 1 1 d . . .
N2 N 0.72809(8) 0.9310(2) 0.15266(12) 0.0441(5) Uani 1 1 d . . .
C1 C 0.61193(8) 0.4984(2) 0.39193(12) 0.0315(5) Uani 1 1 d . . .
C2 C 0.60067(8) 0.6369(2) 0.36130(12) 0.0324(5) Uani 1 1 d . . .
C3 C 0.58334(8) 0.6692(2) 0.27249(13) 0.0349(5) Uani 1 1 d . . .
H3A H 0.5558 0.7424 0.2615 0.042 Uiso 1 1 calc R . .
C4 C 0.56294(8) 0.5270(2) 0.23072(12) 0.0335(5) Uani 1 1 d . . .
C5 C 0.57513(8) 0.3912(2) 0.26412(12) 0.0314(5) Uani 1 1 d . . .
C6 C 0.60369(8) 0.7636(2) 0.41412(14) 0.0371(5) Uani 1 1 d . . .
C7 C 0.61557(9) 0.7348(3) 0.50178(13) 0.0405(6) Uani 1 1 d . . .
H7A H 0.5846 0.7163 0.5134 0.049 Uiso 1 1 calc R . .
H7B H 0.6308 0.8251 0.5315 0.049 Uiso 1 1 calc R . .
C8 C 0.64990(8) 0.6036(2) 0.53201(12) 0.0347(5) Uani 1 1 d . . .
C9 C 0.62795(8) 0.4685(2) 0.48033(12) 0.0359(5) Uani 1 1 d . . .
H9A H 0.6526 0.3877 0.4928 0.043 Uiso 1 1 calc R . .
H9B H 0.5993 0.4330 0.4946 0.043 Uiso 1 1 calc R . .
C10 C 0.52819(8) 0.5094(3) 0.15078(13) 0.0378(5) Uani 1 1 d . . .
C11 C 0.52123(8) 0.3458(3) 0.13754(13) 0.0371(5) Uani 1 1 d . . .
C12 C 0.49206(8) 0.2698(3) 0.07211(14) 0.0446(6) Uani 1 1 d . . .
H12 H 0.4748 0.3208 0.0243 0.053 Uiso 1 1 calc R . .
C13 C 0.48846(9) 0.1159(3) 0.07775(15) 0.0475(6) Uani 1 1 d . . .
H13 H 0.4684 0.0608 0.0334 0.057 Uiso 1 1 calc R . .
C14 C 0.51376(9) 0.0436(3) 0.14703(14) 0.0453(6) Uani 1 1 d . . .
H14 H 0.5099 -0.0608 0.1505 0.054 Uiso 1 1 calc R . .
C15 C 0.54519(8) 0.1200(3) 0.21289(14) 0.0392(5) Uani 1 1 d . . .
H15 H 0.5633 0.0683 0.2599 0.047 Uiso 1 1 calc R . .
C16 C 0.54902(8) 0.2722(2) 0.20733(12) 0.0339(5) Uani 1 1 d . . .
C17 C 0.62256(8) 0.7353(2) 0.24130(13) 0.0339(5) Uani 1 1 d . . .
C18 C 0.67197(8) 0.7356(2) 0.28623(13) 0.0372(5) Uani 1 1 d . . .
H18 H 0.6821 0.6921 0.3379 0.045 Uiso 1 1 calc R . .
C19 C 0.70670(9) 0.7981(3) 0.25718(13) 0.0393(5) Uani 1 1 d . . .
H19 H 0.7405 0.7975 0.2882 0.047 Uiso 1 1 calc R . .
C20 C 0.69137(9) 0.8613(2) 0.18234(13) 0.0367(5) Uani 1 1 d . . .
C21 C 0.64292(9) 0.8606(2) 0.13516(14) 0.0422(6) Uani 1 1 d . . .
H21 H 0.6332 0.9028 0.0832 0.051 Uiso 1 1 calc R . .
C22 C 0.60887(9) 0.7973(2) 0.16510(14) 0.0407(6) Uani 1 1 d . . .
H22 H 0.5753 0.7959 0.1331 0.049 Uiso 1 1 calc R . .
C23 C 0.70126(8) 0.6371(3) 0.52797(14) 0.0426(6) Uani 1 1 d . . .
H23A H 0.6995 0.6515 0.4722 0.064 Uiso 1 1 calc R . .
H23B H 0.7232 0.5536 0.5507 0.064 Uiso 1 1 calc R . .
H23C H 0.7140 0.7276 0.5584 0.064 Uiso 1 1 calc R . .
C24 C 0.65375(9) 0.5700(3) 0.61857(13) 0.0450(6) Uani 1 1 d . . .
H24A H 0.6665 0.6575 0.6517 0.068 Uiso 1 1 calc R . .
H24B H 0.6760 0.4859 0.6380 0.068 Uiso 1 1 calc R . .
H24C H 0.6212 0.5452 0.6214 0.068 Uiso 1 1 calc R . .
C25 C 0.62573(8) 0.2288(2) 0.37083(12) 0.0337(5) Uani 1 1 d . . .
H25 H 0.6055 0.1627 0.3933 0.040 Uiso 1 1 calc R . .
C26 C 0.65556(8) 0.1540(3) 0.32669(13) 0.0412(6) Uani 1 1 d . . .
H26A H 0.6600 0.2068 0.2804 0.049 Uiso 1 1 calc R . .
H26B H 0.6532 0.0445 0.3214 0.049 Uiso 1 1 calc R . .
C27 C 0.68037(9) 0.2170(3) 0.40780(14) 0.0439(6) Uani 1 1 d . . .
H27A H 0.7000 0.3086 0.4115 0.053 Uiso 1 1 calc R . .
H27B H 0.6933 0.1464 0.4525 0.053 Uiso 1 1 calc R . .

loop_
_atom_site_aniso_label
_atom_site_aniso_U_11
_atom_site_aniso_U_22
_atom_site_aniso_U_33
_atom_site_aniso_U_23
_atom_site_aniso_U_13
_atom_site_aniso_U_12
O1 0.0654(11) 0.0266(9) 0.0567(10) 0.0006(8) 0.0273(9) 0.0058(8)
O2 0.0460(10) 0.0522(11) 0.0455(10) 0.0122(8) 0.0082(8) 0.0103(8)
O3 0.0612(12) 0.0781(14) 0.0508(11) -0.0066(10) 0.0258(10) -0.0238(11)
O4 0.0789(13) 0.0606(12) 0.0618(12) 0.0255(10) 0.0383(11) 0.0033(10)
N1 0.0404(10) 0.0255(9) 0.0294(10) 0.0003(7) 0.0125(8) 0.0006(8)
N2 0.0663(15) 0.0307(11) 0.0455(13) -0.0029(9) 0.0321(11) -0.0053(10)
C1 0.0363(11) 0.0279(11) 0.0341(12) -0.0024(9) 0.0166(10) -0.0023(9)
C2 0.0375(12) 0.0281(11) 0.0360(12) 0.0000(9) 0.0180(10) 0.0017(9)
C3 0.0407(12) 0.0290(11) 0.0388(12) 0.0047(9) 0.0181(10) 0.0074(10)
C4 0.0370(12) 0.0319(12) 0.0353(12) 0.0028(9) 0.0168(10) 0.0034(10)
C5 0.0336(11) 0.0327(12) 0.0313(12) -0.0011(9) 0.0150(9) 0.0005(9)
C6 0.0388(12) 0.0300(12) 0.0482(14) -0.0019(10) 0.0218(11) 0.0007(10)
C7 0.0501(14) 0.0369(13) 0.0409(13) -0.0082(10) 0.0236(11) -0.0024(11)
C8 0.0458(13) 0.0310(12) 0.0316(12) -0.0043(9) 0.0186(10) -0.0062(10)
C9 0.0476(13) 0.0319(12) 0.0311(12) -0.0008(9) 0.0166(10) -0.0064(10)
C10 0.0344(12) 0.0449(14) 0.0363(13) 0.0047(11) 0.0146(10) 0.0062(11)
C11 0.0323(11) 0.0445(14) 0.0364(13) -0.0007(10) 0.0136(10) 0.0008(10)
C12 0.0340(12) 0.0609(17) 0.0375(13) -0.0026(12) 0.0095(11) 0.0028(12)
C13 0.0395(13) 0.0570(17) 0.0457(15) -0.0164(12) 0.0132(11) -0.0038(12)
C14 0.0429(13) 0.0449(14) 0.0497(15) -0.0125(12) 0.0173(12) -0.0058(12)
C15 0.0403(13) 0.0385(13) 0.0406(13) -0.0071(10) 0.0154(11) -0.0021(11)
C16 0.0330(11) 0.0384(13) 0.0340(12) -0.0041(9) 0.0158(10) -0.0008(10)
C17 0.0450(13) 0.0233(11) 0.0379(13) 0.0008(9) 0.0196(10) 0.0052(10)
C18 0.0485(13) 0.0334(12) 0.0338(12) 0.0030(9) 0.0191(11) 0.0033(11)
C19 0.0474(13) 0.0381(13) 0.0359(13) -0.0019(10) 0.0184(11) 0.0000(11)
C20 0.0536(14) 0.0235(11) 0.0408(13) -0.0016(9) 0.0259(11) -0.0007(10)
C21 0.0603(16) 0.0317(13) 0.0393(13) 0.0104(10) 0.0225(12) 0.0054(11)
C22 0.0464(13) 0.0358(13) 0.0410(13) 0.0063(10) 0.0154(11) 0.0055(11)
C23 0.0432(13) 0.0475(14) 0.0394(13) -0.0025(11) 0.0166(11) -0.0079(11)
C24 0.0574(15) 0.0460(14) 0.0366(13) -0.0057(11) 0.0220(11) -0.0090(12)
C25 0.0418(12) 0.0232(11) 0.0369(12) 0.0022(9) 0.0137(10) 0.0021(9)
C26 0.0476(14) 0.0350(13) 0.0427(14) -0.0017(10) 0.0170(11) 0.0057(11)
C27 0.0435(13) 0.0434(14) 0.0418(14) 0.0014(11) 0.0096(11) 0.0056(11)

loop_
_atom_type_symbol
_atom_type_description
_atom_type_scat_dispersion_real
_atom_type_scat_dispersion_imag
_atom_type_scat_source
C C 0.0033 0.0016 'International Tables Vol C Tables 4.2.6.8 and 6.1.1.4'
H H 0.0000 0.0000 'International Tables Vol C Tables 4.2.6.8 and 6.1.1.4'
N N 0.0061 0.0033 'International Tables Vol C Tables 4.2.6.8 and 6.1.1.4'
O O 0.0106 0.0060 'International Tables Vol C Tables 4.2.6.8 and 6.1.1.4'

loop_
_geom_angle_atom_site_label_1
_geom_angle_atom_site_label_2
_geom_angle_atom_site_label_3
_geom_angle
_geom_angle_site_symmetry_1
_geom_angle_site_symmetry_3
_geom_angle_publ_flag
C5 N1 C1 116.97(17) . . ?
C5 N1 C25 120.62(17) . . ?
C1 N1 C25 122.31(17) . . ?
O4 N2 O3 122.7(2) . . ?
O4 N2 C20 118.7(2) . . ?
O3 N2 C20 118.6(2) . . ?
C2 C1 N1 121.05(19) . . ?
C2 C1 C9 122.25(19) . . ?
N1 C1 C9 116.47(17) . . ?
C1 C2 C6 120.27(19) . . ?
C1 C2 C3 123.18(19) . . ?
C6 C2 C3 116.53(18) . . ?
C4 C3 C2 107.09(17) . . ?
C4 C3 C17 111.81(17) . . ?
C2 C3 C17 114.47(18) . . ?
C4 C3 H3A 107.7 . . ?
C2 C3 H3A 107.7 . . ?
C17 C3 H3A 107.7 . . ?
C5 C4 C10 109.07(19) . . ?
C5 C4 C3 123.33(19) . . ?
C10 C4 C3 127.60(19) . . ?
C4 C5 N1 122.12(19) . . ?
C4 C5 C16 110.41(18) . . ?
N1 C5 C16 127.32(19) . . ?
O1 C6 C2 120.5(2) . . ?
O1 C6 C7 121.1(2) . . ?
C2 C6 C7 118.36(19) . . ?
C6 C7 C8 113.83(18) . . ?
C6 C7 H7A 108.8 . . ?
C8 C7 H7A 108.8 . . ?
C6 C7 H7B 108.8 . . ?
C8 C7 H7B 108.8 . . ?
H7A C7 H7B 107.7 . . ?
C7 C8 C9 108.01(18) . . ?
C7 C8 C24 109.58(18) . . ?
C9 C8 C24 108.98(18) . . ?
C7 C8 C23 110.96(18) . . ?
C9 C8 C23 110.33(18) . . ?
C24 C8 C23 108.95(19) . . ?
C1 C9 C8 114.13(17) . . ?
C1 C9 H9A 108.7 . . ?
C8 C9 H9A 108.7 . . ?
C1 C9 H9B 108.7 . . ?
C8 C9 H9B 108.7 . . ?
H9A C9 H9B 107.6 . . ?
O2 C10 C4 127.9(2) . . ?
O2 C10 C11 126.1(2) . . ?
C4 C10 C11 105.99(19) . . ?
C12 C11 C16 121.9(2) . . ?
C12 C11 C10 129.6(2) . . ?
C16 C11 C10 108.47(19) . . ?
C11 C12 C13 118.2(2) . . ?
C11 C12 H12 120.9 . . ?
C13 C12 H12 120.9 . . ?
C14 C13 C12 120.3(2) . . ?
C14 C13 H13 119.9 . . ?
C12 C13 H13 119.9 . . ?
C13 C14 C15 121.7(2) . . ?
C13 C14 H14 119.1 . . ?
C15 C14 H14 119.1 . . ?
C16 C15 C14 118.1(2) . . ?
C16 C15 H15 121.0 . . ?
C14 C15 H15 121.0 . . ?
C15 C16 C11 119.7(2) . . ?
C15 C16 C5 134.2(2) . . ?
C11 C16 C5 106.02(19) . . ?
C18 C17 C22 118.2(2) . . ?
C18 C17 C3 122.22(19) . . ?
C22 C17 C3 119.6(2) . . ?
C19 C18 C17 121.2(2) . . ?
C19 C18 H18 119.4 . . ?
C17 C18 H18 119.4 . . ?
C20 C19 C18 118.6(2) . . ?
C20 C19 H19 120.7 . . ?
C18 C19 H19 120.7 . . ?
C21 C20 C19 122.1(2) . . ?
C21 C20 N2 119.4(2) . . ?
C19 C20 N2 118.5(2) . . ?
C20 C21 C22 118.4(2) . . ?
C20 C21 H21 120.8 . . ?
C22 C21 H21 120.8 . . ?
C21 C22 C17 121.5(2) . . ?
C21 C22 H22 119.2 . . ?
C17 C22 H22 119.2 . . ?
C8 C23 H23A 109.5 . . ?
C8 C23 H23B 109.5 . . ?
H23A C23 H23B 109.5 . . ?
C8 C23 H23C 109.5 . . ?
H23A C23 H23C 109.5 . . ?
H23B C23 H23C 109.5 . . ?
C8 C24 H24A 109.5 . . ?
C8 C24 H24B 109.5 . . ?
H24A C24 H24B 109.5 . . ?
C8 C24 H24C 109.5 . . ?
H24A C24 H24C 109.5 . . ?
H24B C24 H24C 109.5 . . ?
N1 C25 C26 117.26(18) . . ?
N1 C25 C27 118.09(19) . . ?
C26 C25 C27 59.91(15) . . ?
N1 C25 H25 116.5 . . ?
C26 C25 H25 116.5 . . ?
C27 C25 H25 116.5 . . ?
C25 C26 C27 60.26(15) . . ?
C25 C26 H26A 117.7 . . ?
C27 C26 H26A 117.7 . . ?
C25 C26 H26B 117.7 . . ?
C27 C26 H26B 117.7 . . ?
H26A C26 H26B 114.9 . . ?
C26 C27 C25 59.83(14) . . ?
C26 C27 H27A 117.8 . . ?
C25 C27 H27A 117.8 . . ?
C26 C27 H27B 117.8 . . ?
C25 C27 H27B 117.8 . . ?
H27A C27 H27B 114.9 . . ?

loop_
_geom_bond_atom_site_label_1
_geom_bond_atom_site_label_2
_geom_bond_distance
_geom_bond_site_symmetry_2
_geom_bond_publ_flag
O1 C6 1.230(3) . ?
O2 C10 1.229(3) . ?
O3 N2 1.227(3) . ?
O4 N2 1.223(3) . ?
N1 C5 1.378(3) . ?
N1 C1 1.406(3) . ?
N1 C25 1.454(3) . ?
N2 C20 1.463(3) . ?
C1 C2 1.356(3) . ?
C1 C9 1.507(3) . ?
C2 C6 1.459(3) . ?
C2 C3 1.517(3) . ?
C3 C4 1.500(3) . ?
C3 C17 1.527(3) . ?
C3 H3A 1.0000 . ?
C4 C5 1.354(3) . ?
C4 C10 1.456(3) . ?
C5 C16 1.495(3) . ?
C6 C7 1.500(3) . ?
C7 C8 1.522(3) . ?
C7 H7A 0.9900 . ?
C7 H7B 0.9900 . ?
C8 C9 1.530(3) . ?
C8 C24 1.531(3) . ?
C8 C23 1.532(3) . ?
C9 H9A 0.9900 . ?
C9 H9B 0.9900 . ?
C10 C11 1.494(3) . ?
C11 C12 1.374(3) . ?
C11 C16 1.403(3) . ?
C12 C13 1.395(4) . ?
C12 H12 0.9500 . ?
C13 C14 1.372(3) . ?
C13 H13 0.9500 . ?
C14 C15 1.404(3) . ?
C14 H14 0.9500 . ?
C15 C16 1.381(3) . ?
C15 H15 0.9500 . ?
C17 C18 1.388(3) . ?
C17 C22 1.395(3) . ?
C18 C19 1.382(3) . ?
C18 H18 0.9500 . ?
C19 C20 1.377(3) . ?
C19 H19 0.9500 . ?
C20 C21 1.376(3) . ?
C21 C22 1.378(3) . ?
C21 H21 0.9500 . ?
C22 H22 0.9500 . ?
C23 H23A 0.9800 . ?
C23 H23B 0.9800 . ?
C23 H23C 0.9800 . ?
C24 H24A 0.9800 . ?
C24 H24B 0.9800 . ?
C24 H24C 0.9800 . ?
C25 C26 1.493(3) . ?
C25 C27 1.500(3) . ?
C25 H25 1.0000 . ?
C26 C27 1.495(3) . ?
C26 H26A 0.9900 . ?
C26 H26B 0.9900 . ?
C27 H27A 0.9900 . ?
C27 H27B 0.9900 . ?

loop_
_geom_hbond_atom_site_label_D
_geom_hbond_atom_site_label_H
_geom_hbond_atom_site_label_A
_geom_hbond_distance_DH
_geom_hbond_distance_HA
_geom_hbond_distance_DA
_geom_hbond_angle_DHA
_geom_hbond_site_symmetry_A
C27 H27B O4 0.99 2.53 3.496(3) 164.2 6_566
C27 H27A O3 0.99 2.55 3.262(3) 128.7 4_645
C12 H12 O2 0.95 2.55 3.298(3) 135.8 5_665

loop_
_geom_torsion_atom_site_label_1
_geom_torsion_atom_site_label_2
_geom_torsion_atom_site_label_3
_geom_torsion_atom_site_label_4
_geom_torsion
_geom_torsion_site_symmetry_1
_geom_torsion_site_symmetry_2
_geom_torsion_site_symmetry_3
_geom_torsion_site_symmetry_4
_geom_torsion_publ_flag
C5 N1 C1 C2 -16.5(3) . . . . ?
C25 N1 C1 C2 167.0(2) . . . . ?
C5 N1 C1 C9 158.16(18) . . . . ?
C25 N1 C1 C9 -18.3(3) . . . . ?
N1 C1 C2 C6 174.19(19) . . . . ?
C9 C1 C2 C6 -0.1(3) . . . . ?
N1 C1 C2 C3 -4.2(3) . . . . ?
C9 C1 C2 C3 -178.54(19) . . . . ?
C1 C2 C3 C4 21.9(3) . . . . ?
C6 C2 C3 C4 -156.53(18) . . . . ?
C1 C2 C3 C17 -102.6(2) . . . . ?
C6 C2 C3 C17 78.9(2) . . . . ?
C2 C3 C4 C5 -22.1(3) . . . . ?
C17 C3 C4 C5 104.0(2) . . . . ?
C2 C3 C4 C10 158.0(2) . . . . ?
C17 C3 C4 C10 -75.9(3) . . . . ?
C10 C4 C5 N1 -175.60(18) . . . . ?
C3 C4 C5 N1 4.5(3) . . . . ?
C10 C4 C5 C16 0.3(2) . . . . ?
C3 C4 C5 C16 -179.57(19) . . . . ?
C1 N1 C5 C4 16.5(3) . . . . ?
C25 N1 C5 C4 -167.0(2) . . . . ?
C1 N1 C5 C16 -158.72(19) . . . . ?
C25 N1 C5 C16 17.8(3) . . . . ?
C1 C2 C6 O1 176.3(2) . . . . ?
C3 C2 C6 O1 -5.2(3) . . . . ?
C1 C2 C6 C7 -4.8(3) . . . . ?
C3 C2 C6 C7 173.73(19) . . . . ?
O1 C6 C7 C8 -148.0(2) . . . . ?
C2 C6 C7 C8 33.1(3) . . . . ?
C6 C7 C8 C9 -53.3(2) . . . . ?
C6 C7 C8 C24 -171.95(19) . . . . ?
C6 C7 C8 C23 67.7(2) . . . . ?
C2 C1 C9 C8 -23.2(3) . . . . ?
N1 C1 C9 C8 162.17(18) . . . . ?
C7 C8 C9 C1 48.3(2) . . . . ?
C24 C8 C9 C1 167.25(19) . . . . ?
C23 C8 C9 C1 -73.2(2) . . . . ?
C5 C4 C10 O2 177.6(2) . . . . ?
C3 C4 C10 O2 -2.5(4) . . . . ?
C5 C4 C10 C11 -1.5(2) . . . . ?
C3 C4 C10 C11 178.4(2) . . . . ?
O2 C10 C11 C12 0.5(4) . . . . ?
C4 C10 C11 C12 179.6(2) . . . . ?
O2 C10 C11 C16 -176.9(2) . . . . ?
C4 C10 C11 C16 2.2(2) . . . . ?
C16 C11 C12 C13 3.4(3) . . . . ?
C10 C11 C12 C13 -173.8(2) . . . . ?
C11 C12 C13 C14 -0.3(4) . . . . ?
C12 C13 C14 C15 -2.4(4) . . . . ?
C13 C14 C15 C16 2.0(3) . . . . ?
C14 C15 C16 C11 1.0(3) . . . . ?
C14 C15 C16 C5 175.5(2) . . . . ?
C12 C11 C16 C15 -3.7(3) . . . . ?
C10 C11 C16 C15 174.0(2) . . . . ?
C12 C11 C16 C5 -179.6(2) . . . . ?
C10 C11 C16 C5 -1.9(2) . . . . ?
C4 C5 C16 C15 -174.0(2) . . . . ?
N1 C5 C16 C15 1.7(4) . . . . ?
C4 C5 C16 C11 1.0(2) . . . . ?
N1 C5 C16 C11 176.71(19) . . . . ?
C4 C3 C17 C18 -108.8(2) . . . . ?
C2 C3 C17 C18 13.2(3) . . . . ?
C4 C3 C17 C22 71.0(2) . . . . ?
C2 C3 C17 C22 -167.04(19) . . . . ?
C22 C17 C18 C19 1.2(3) . . . . ?
C3 C17 C18 C19 -179.02(19) . . . . ?
C17 C18 C19 C20 0.3(3) . . . . ?
C18 C19 C20 C21 -1.7(3) . . . . ?
C18 C19 C20 N2 178.33(19) . . . . ?
O4 N2 C20 C21 -1.0(3) . . . . ?
O3 N2 C20 C21 179.8(2) . . . . ?
O4 N2 C20 C19 179.0(2) . . . . ?
O3 N2 C20 C19 -0.2(3) . . . . ?
C19 C20 C21 C22 1.5(3) . . . . ?
N2 C20 C21 C22 -178.54(19) . . . . ?
C20 C21 C22 C17 0.1(3) . . . . ?
C18 C17 C22 C21 -1.5(3) . . . . ?
C3 C17 C22 C21 178.8(2) . . . . ?
C5 N1 C25 C26 56.3(3) . . . . ?
C1 N1 C25 C26 -127.4(2) . . . . ?
C5 N1 C25 C27 124.9(2) . . . . ?
C1 N1 C25 C27 -58.8(3) . . . . ?
N1 C25 C26 C27 108.3(2) . . . . ?
N1 C25 C27 C26 -106.9(2) . . . . ?

loop_
_cod_related_entry_id
_cod_related_entry_database
_cod_related_entry_code
1 ChemSpider 17250392
